data_7105629
loop_
_publ_author_name
'Donald Craig'
'John Harvey'
'Alexander O'Brien'
'Andrew White'

_publ_section_title
;
 Exopericyclic stereocontrol in Johnson Claisen rearrangements of allylic
 sulfides
;
_journal_issue 37
_journal_name_full 'Chemical Communications'
_journal_page_first 6932
_journal_page_last 6934
_journal_paper_doi 10.1039/c0cc01039a
_journal_volume 46
_journal_year 2010
_chemical_formula_moiety 'C19 H19 N3 O5 S'
_chemical_formula_sum 'C19 H19 N3 O5 S'
_chemical_formula_weight 401.43
_space_group_IT_number 2
_symmetry_cell_setting triclinic
_symmetry_space_group_name_Hall '-P 1'
_symmetry_space_group_name_H-M 'P -1'
_atom_sites_solution_hydrogens geom
_atom_sites_solution_primary direct
_atom_sites_solution_secondary difmap
_audit_creation_method SHELXL-97
_cell_angle_alpha 69.170(3)
_cell_angle_beta 78.712(3)
_cell_angle_gamma 82.731(3)
_cell_formula_units_Z 2
_cell_length_a 7.0330(2)
_cell_length_b 11.6869(4)
_cell_length_c 12.9973(5)
_cell_measurement_reflns_used 5248
_cell_measurement_temperature 173(2)
_cell_measurement_theta_max 32.3678
_cell_measurement_theta_min 2.9145
_cell_volume 977.27(6)
_computing_cell_refinement 'CrysAlis RED, Oxford Diffraction Ltd'
_computing_data_collection 'CrysAlis CCD, Oxford Diffraction Ltd'
_computing_data_reduction 'CrysAlis RED, Oxford Diffraction Ltd'
_computing_molecular_graphics 'Bruker SHELXTL'
_computing_publication_material 'Bruker SHELXTL'
_computing_structure_refinement 'SHELXL-97 (Sheldrick, 1997)'
_computing_structure_solution 'SHELXS-97 (Sheldrick, 1990)'
_diffrn_ambient_temperature 173(2)
_diffrn_detector_area_resol_mean 15.9832
_diffrn_measured_fraction_theta_full 0.996
_diffrn_measured_fraction_theta_max 0.902
_diffrn_measurement_device_type 'OD Xcalibur 3'
_diffrn_measurement_method 'omega scans'
_diffrn_radiation_monochromator graphite
_diffrn_radiation_source 'Enhance (Mo) X-ray Source'
_diffrn_radiation_type MoK\a
_diffrn_radiation_wavelength 0.71073
_diffrn_reflns_av_R_equivalents 0.0204
_diffrn_reflns_av_sigmaI/netI 0.0398
_diffrn_reflns_limit_h_max 10
_diffrn_reflns_limit_h_min -6
_diffrn_reflns_limit_k_max 17
_diffrn_reflns_limit_k_min -16
_diffrn_reflns_limit_l_max 19
_diffrn_reflns_limit_l_min -18
_diffrn_reflns_number 12052
_diffrn_reflns_theta_full 30.50
_diffrn_reflns_theta_max 32.43
_diffrn_reflns_theta_min 2.92
_diffrn_standards_number 0
_exptl_absorpt_coefficient_mu 0.201
_exptl_absorpt_correction_T_max 0.980
_exptl_absorpt_correction_T_min 0.938
_exptl_absorpt_correction_type analytical
_exptl_absorpt_process_details
;
CrysAlisPro, Oxford Diffraction Ltd.,
Version 1.171.33.41 (release 06-05-2009 CrysAlis171 .NET)
(compiled May 6 2009,17:20:42)
Analytical numeric absorption correction using a multifaceted crystal
model based on expressions derived by R.C. Clark & J.S. Reid.
(Clark, R. C. & Reid, J. S. (1995). Acta Cryst. A51, 887-897)
;
_exptl_crystal_colour Yellow
_exptl_crystal_density_diffrn 1.364
_exptl_crystal_density_method 'not measured'
_exptl_crystal_description 'tabular needles'
_exptl_crystal_F_000 420
_exptl_crystal_size_max 0.45
_exptl_crystal_size_mid 0.24
_exptl_crystal_size_min 0.10
_refine_diff_density_max 0.424
_refine_diff_density_min -0.637
_refine_diff_density_rms 0.045
_refine_ls_extinction_method none
_refine_ls_goodness_of_fit_ref 1.053
_refine_ls_hydrogen_treatment mixed
_refine_ls_matrix_type full
_refine_ls_number_parameters 270
_refine_ls_number_reflns 6353
_refine_ls_number_restraints 21
_refine_ls_restrained_S_all 1.060
_refine_ls_R_factor_all 0.0896
_refine_ls_R_factor_gt 0.0556
_refine_ls_shift/su_max 0.001
_refine_ls_shift/su_mean 0.000
_refine_ls_structure_factor_coef Fsqd
_refine_ls_weighting_details 'calc w=1/[\s^2^(Fo^2^)+(0.0707P)^2^+0.1069P] where P=(Fo^2^+2Fc^2^)/3'
_refine_ls_weighting_scheme calc
_refine_ls_wR_factor_gt 0.1351
_refine_ls_wR_factor_ref 0.1467
_reflns_number_gt 4267
_reflns_number_total 6353
_reflns_threshold_expression >2sigma(I)
_cod_data_source_file c0cc01039a.txt
_cod_data_source_block 6
_cod_depositor_comments
;
The following automatic conversions were performed:
'_symmetry_cell_setting' value 'Triclinic' changed to 'triclinic'
according to '/home/saulius/struct/CIF-dictionaries/cif_core.dic'
dictionary named 'cif_core.dic' version 2.4.1 from 2010-06-29.

Automatic conversion script
Id: cif_fix_enum 1527 2010-12-29 10:47:43Z saulius 
;
_cod_original_sg_symbol_H-M P-1
_cod_database_code 7105629

loop_
_symmetry_equiv_pos_as_xyz
'x, y, z'
'-x, -y, -z'

loop_
_atom_site_label
_atom_site_type_symbol
_atom_site_fract_x
_atom_site_fract_y
_atom_site_fract_z
_atom_site_U_iso_or_equiv
_atom_site_adp_type
_atom_site_occupancy
_atom_site_symmetry_multiplicity
_atom_site_calc_flag
_atom_site_refinement_flags
_atom_site_disorder_assembly
_atom_site_disorder_group
N1 N 0.51771(17) 0.50220(10) 0.76444(10) 0.0285(2) Uani 1 1 d D . .
H1 H 0.510(3) 0.4971(16) 0.8358(5) 0.043(5) Uiso 1 1 d D . .
C2 C 0.5930(2) 0.39874(13) 0.73899(12) 0.0326(3) Uani 1 1 d . . .
O2 O 0.6158(2) 0.39318(11) 0.64648(10) 0.0571(4) Uani 1 1 d . . .
C3 C 0.6401(2) 0.29114(12) 0.83966(12) 0.0302(3) Uani 1 1 d . . .
H3A H 0.5182 0.2530 0.8829 0.036 Uiso 1 1 calc R . .
H3B H 0.6971 0.3216 0.8882 0.036 Uiso 1 1 calc R . .
C4 C 0.7815(2) 0.19384(12) 0.80841(13) 0.0345(3) Uani 1 1 d . . .
H4A H 0.7220 0.1672 0.7574 0.041 Uiso 1 1 calc R . .
C5 C 0.9787(3) 0.24247(15) 0.74466(16) 0.0512(5) Uani 1 1 d . . .
H5A H 0.9569 0.3069 0.6722 0.061 Uiso 1 1 calc R . .
C6 C 1.1161(4) 0.1392(2) 0.7184(3) 0.0992(11) Uani 1 1 d . . .
H6A H 1.0529 0.1010 0.6791 0.149 Uiso 1 1 calc R . .
H6B H 1.1463 0.0774 0.7882 0.149 Uiso 1 1 calc R . .
H6C H 1.2364 0.1736 0.6714 0.149 Uiso 1 1 calc R . .
C7 C 0.46134(19) 0.61573(12) 0.69217(11) 0.0271(3) Uani 1 1 d D A .
C8 C 0.3887(2) 0.71441(13) 0.72991(11) 0.0299(3) Uani 1 1 d D . .
C9 C 0.3323(2) 0.82823(13) 0.65805(13) 0.0338(3) Uani 1 1 d D A .
H9A H 0.2838 0.8936 0.6851 0.041 Uiso 1 1 calc R . .
C10 C 0.3482(2) 0.84387(12) 0.54757(12) 0.0332(3) Uani 1 1 d . . .
C11 C 0.4191(2) 0.75065(13) 0.50590(13) 0.0345(3) Uani 1 1 d . A .
H11A H 0.4292 0.7640 0.4286 0.041 Uiso 1 1 calc R . .
C12 C 0.4749(2) 0.63826(13) 0.57772(12) 0.0326(3) Uani 1 1 d . . .
H12A H 0.5240 0.5742 0.5490 0.039 Uiso 1 1 calc R A .
N13 N 0.3732(9) 0.7074(3) 0.8460(2) 0.0436(10) Uani 0.850(14) 1 d PD A 1
O14 O 0.4064(6) 0.6087(3) 0.91836(16) 0.0417(7) Uani 0.850(14) 1 d PD A 1
O15 O 0.3291(13) 0.8001(3) 0.8684(2) 0.097(2) Uani 0.850(14) 1 d PD A 1
N13' N 0.342(3) 0.6918(13) 0.8512(9) 0.028(4) Uiso 0.150(14) 1 d PD A 2
O14' O 0.379(3) 0.5884(13) 0.9140(12) 0.046(5) Uiso 0.150(14) 1 d PD A 2
O15' O 0.2422(13) 0.7709(12) 0.8812(8) 0.035(3) Uiso 0.150(14) 1 d PD A 2
N16 N 0.2867(2) 0.96274(12) 0.47089(12) 0.0456(4) Uani 1 1 d . A .
O17 O 0.2196(3) 1.04314(11) 0.50903(12) 0.0688(5) Uani 1 1 d . . .
O18 O 0.3092(3) 0.97677(11) 0.37164(11) 0.0681(4) Uani 1 1 d . . .
C19 C 0.8001(2) 0.08333(14) 0.91062(14) 0.0391(4) Uani 1 1 d . . .
H19A H 0.8526 0.0931 0.9688 0.047 Uiso 1 1 calc R . .
C20 C 0.7482(4) -0.02614(16) 0.9247(2) 0.0666(6) Uani 1 1 d . . .
H20A H 0.6953 -0.0389 0.8680 0.080 Uiso 1 1 calc R . .
H20B H 0.7638 -0.0924 0.9914 0.080 Uiso 1 1 calc R . .
S21 S 1.10241(7) 0.31017(4) 0.81755(6) 0.0676(2) Uani 1 1 d . . .
C22 C 1.0124(2) 0.46599(15) 0.77826(16) 0.0461(4) Uani 1 1 d . . .
C23 C 0.9480(3) 0.51574(17) 0.86137(18) 0.0538(5) Uani 1 1 d . . .
H23A H 0.9460 0.4652 0.9372 0.065 Uiso 1 1 calc R . .
C24 C 0.8861(3) 0.63829(18) 0.83581(19) 0.0581(5) Uani 1 1 d . . .
H24A H 0.8450 0.6717 0.8939 0.070 Uiso 1 1 calc R . .
C25 C 0.8839(3) 0.71247(16) 0.72602(19) 0.0553(5) Uani 1 1 d . . .
H25A H 0.8394 0.7964 0.7084 0.066 Uiso 1 1 calc R . .
C26 C 0.9464(3) 0.66348(16) 0.64335(18) 0.0538(5) Uani 1 1 d . . .
H26A H 0.9438 0.7139 0.5679 0.065 Uiso 1 1 calc R . .
C27 C 1.0140(3) 0.54081(16) 0.66766(17) 0.0507(5) Uani 1 1 d . . .
H27A H 1.0608 0.5086 0.6091 0.061 Uiso 1 1 calc R . .

loop_
_atom_site_aniso_label
_atom_site_aniso_U_11
_atom_site_aniso_U_22
_atom_site_aniso_U_33
_atom_site_aniso_U_23
_atom_site_aniso_U_13
_atom_site_aniso_U_12
N1 0.0311(6) 0.0307(5) 0.0242(6) -0.0082(4) -0.0088(5) 0.0007(5)
C2 0.0361(8) 0.0316(7) 0.0330(8) -0.0110(6) -0.0144(6) 0.0010(6)
O2 0.1034(11) 0.0387(6) 0.0377(7) -0.0189(5) -0.0343(7) 0.0184(6)
C3 0.0280(7) 0.0307(6) 0.0297(7) -0.0063(5) -0.0085(5) 0.0002(5)
C4 0.0431(8) 0.0287(6) 0.0321(8) -0.0094(5) -0.0109(6) 0.0013(6)
C5 0.0485(10) 0.0401(8) 0.0484(10) -0.0070(7) 0.0089(8) 0.0064(7)
C6 0.0854(18) 0.0676(15) 0.107(2) -0.0240(14) 0.0454(16) 0.0208(13)
C7 0.0231(6) 0.0299(6) 0.0285(7) -0.0079(5) -0.0075(5) -0.0028(5)
C8 0.0309(7) 0.0340(7) 0.0247(7) -0.0092(5) -0.0066(5) -0.0005(5)
C9 0.0377(8) 0.0291(6) 0.0349(8) -0.0105(5) -0.0084(6) -0.0004(6)
C10 0.0381(8) 0.0274(6) 0.0320(8) -0.0033(5) -0.0119(6) -0.0049(5)
C11 0.0423(8) 0.0330(7) 0.0276(7) -0.0060(5) -0.0104(6) -0.0063(6)
C12 0.0389(8) 0.0314(6) 0.0292(7) -0.0108(5) -0.0097(6) -0.0007(6)
N13 0.057(2) 0.0422(12) 0.0307(11) -0.0138(8) -0.0099(9) 0.0079(16)
O14 0.0579(15) 0.0396(9) 0.0240(9) -0.0093(7) -0.0097(7) 0.0095(11)
O15 0.202(6) 0.0492(13) 0.0428(12) -0.0269(10) -0.0334(19) 0.034(2)
N16 0.0636(10) 0.0291(6) 0.0419(8) -0.0037(5) -0.0196(7) -0.0024(6)
O17 0.1164(13) 0.0341(6) 0.0521(8) -0.0111(6) -0.0258(8) 0.0174(7)
O18 0.1209(14) 0.0426(7) 0.0365(7) -0.0029(5) -0.0299(8) 0.0064(7)
C19 0.0396(8) 0.0351(7) 0.0377(9) -0.0052(6) -0.0119(7) 0.0027(6)
C20 0.0847(16) 0.0363(9) 0.0716(14) 0.0024(9) -0.0333(12) -0.0070(9)
S21 0.0365(2) 0.0395(2) 0.1089(5) 0.0082(2) -0.0336(3) -0.00353(18)
C22 0.0284(7) 0.0383(8) 0.0608(11) 0.0051(7) -0.0188(7) -0.0107(6)
C23 0.0472(10) 0.0490(9) 0.0574(12) 0.0059(8) -0.0256(9) -0.0198(8)
C24 0.0516(11) 0.0523(10) 0.0712(14) -0.0119(9) -0.0216(10) -0.0146(9)
C25 0.0413(9) 0.0366(8) 0.0809(15) -0.0004(9) -0.0272(9) -0.0082(7)
C26 0.0412(9) 0.0430(9) 0.0612(12) 0.0129(8) -0.0220(8) -0.0150(7)
C27 0.0358(9) 0.0445(9) 0.0599(12) 0.0020(8) -0.0113(8) -0.0130(7)

loop_
_atom_type_symbol
_atom_type_description
_atom_type_scat_dispersion_real
_atom_type_scat_dispersion_imag
_atom_type_scat_source
C C 0.0033 0.0016 'International Tables Vol C Tables 4.2.6.8 and 6.1.1.4'
H H 0.0000 0.0000 'International Tables Vol C Tables 4.2.6.8 and 6.1.1.4'
N N 0.0061 0.0033 'International Tables Vol C Tables 4.2.6.8 and 6.1.1.4'
O O 0.0106 0.0060 'International Tables Vol C Tables 4.2.6.8 and 6.1.1.4'
S S 0.1246 0.1234 'International Tables Vol C Tables 4.2.6.8 and 6.1.1.4'

loop_
_geom_angle_atom_site_label_1
_geom_angle_atom_site_label_2
_geom_angle_atom_site_label_3
_geom_angle
_geom_angle_site_symmetry_1
_geom_angle_site_symmetry_3
_geom_angle_publ_flag
C2 N1 C7 127.93(12) . . ?
O2 C2 N1 123.64(13) . . ?
O2 C2 C3 123.04(13) . . ?
N1 C2 C3 113.30(13) . . ?
C2 C3 C4 112.97(12) . . ?
C19 C4 C3 109.77(13) . . ?
C19 C4 C5 112.54(13) . . ?
C3 C4 C5 113.22(12) . . ?
C4 C5 C6 110.63(16) . . ?
C4 C5 S21 114.31(12) . . ?
C6 C5 S21 107.74(18) . . ?
N1 C7 C12 121.63(12) . . ?
N1 C7 C8 121.78(12) . . ?
C12 C7 C8 116.59(12) . . ?
C9 C8 C7 122.07(13) . . ?
C9 C8 N13 114.55(15) . . ?
C7 C8 N13 123.33(15) . . ?
C9 C8 N13' 118.0(5) . . ?
C7 C8 N13' 119.2(5) . . ?
C10 C9 C8 118.38(13) . . ?
C9 C10 C11 122.03(13) . . ?
C9 C10 N16 119.11(13) . . ?
C11 C10 N16 118.85(14) . . ?
C12 C11 C10 119.16(14) . . ?
C11 C12 C7 121.76(13) . . ?
O15 N13 O14 121.3(2) . . ?
O15 N13 C8 118.6(2) . . ?
O14 N13 C8 120.1(2) . . ?
O15' N13' O14' 124.1(13) . . ?
O15' N13' C8 117.4(9) . . ?
O14' N13' C8 117.5(10) . . ?
O17 N16 O18 123.44(14) . . ?
O17 N16 C10 118.27(14) . . ?
O18 N16 C10 118.27(14) . . ?
C20 C19 C4 124.11(17) . . ?
C22 S21 C5 104.50(8) . . ?
C23 C22 C27 119.05(17) . . ?
C23 C22 S21 118.00(13) . . ?
C27 C22 S21 122.86(17) . . ?
C22 C23 C24 120.81(18) . . ?
C23 C24 C25 120.3(2) . . ?
C26 C25 C24 119.12(18) . . ?
C25 C26 C27 121.21(18) . . ?
C22 C27 C26 119.5(2) . . ?

loop_
_geom_bond_atom_site_label_1
_geom_bond_atom_site_label_2
_geom_bond_distance
_geom_bond_site_symmetry_2
_geom_bond_publ_flag
N1 C2 1.3805(18) . ?
N1 C7 1.3878(16) . ?
C2 O2 1.2055(18) . ?
C2 C3 1.5157(19) . ?
C3 C4 1.527(2) . ?
C4 C19 1.502(2) . ?
C4 C5 1.532(2) . ?
C5 C6 1.541(3) . ?
C5 S21 1.819(2) . ?
C7 C12 1.401(2) . ?
C7 C8 1.4095(19) . ?
C8 C9 1.3883(19) . ?
C8 N13 1.465(3) . ?
C8 N13' 1.478(10) . ?
C9 C10 1.365(2) . ?
C10 C11 1.380(2) . ?
C10 N16 1.4636(18) . ?
C11 C12 1.3754(19) . ?
N13 O15 1.206(3) . ?
N13 O14 1.231(3) . ?
N13' O15' 1.218(12) . ?
N13' O14' 1.223(12) . ?
N16 O17 1.2162(19) . ?
N16 O18 1.2215(19) . ?
C19 C20 1.315(2) . ?
S21 C22 1.7751(17) . ?
C22 C23 1.378(3) . ?
C22 C27 1.390(3) . ?
C23 C24 1.383(3) . ?
C24 C25 1.383(3) . ?
C25 C26 1.365(3) . ?
C26 C27 1.395(3) . ?
